data_7207967
loop_
_publ_author_name
'Yong, Guo-Ping'
'Zhang, Yi-Man'
'She, Wen-Long'

_publ_section_title
;
 Anion--\p interactions in new electron-deficient \p systems: the
 relevance to solid phosphorescent colors
;
_journal_issue 11
_journal_name_full CrystEngComm
_journal_page_first 3923
_journal_paper_doi 10.1039/c2ce06702a
_journal_volume 14
_journal_year 2012
_chemical_formula_sum 'C9 H9 Cl N2 O8'
_chemical_formula_weight 308.63
_chemical_name_systematic
;
?
;
_space_group_IT_number 14
_symmetry_cell_setting monoclinic
_symmetry_space_group_name_Hall '-P 2yn'
_symmetry_space_group_name_H-M 'P 1 21/n 1'
_atom_sites_solution_hydrogens geom
_atom_sites_solution_primary direct
_atom_sites_solution_secondary difmap
_audit_creation_method SHELXL-97
_cell_angle_alpha 90.00
_cell_angle_beta 102.212(2)
_cell_angle_gamma 90.00
_cell_formula_units_Z 4
_cell_length_a 11.3426(2)
_cell_length_b 9.4653(2)
_cell_length_c 11.4987(3)
_cell_measurement_reflns_used 3964
_cell_measurement_temperature 150(2)
_cell_measurement_theta_max 67.5459
_cell_measurement_theta_min 3.9305
_cell_volume 1206.58(5)
_computing_structure_refinement 'SHELXL-97 (Sheldrick, 1997)'
_computing_structure_solution 'SHELXS-97 (Sheldrick, 1990)'
_diffrn_ambient_temperature 150(2)
_diffrn_measured_fraction_theta_full 0.972
_diffrn_measured_fraction_theta_max 0.972
_diffrn_radiation_monochromator graphite
_diffrn_radiation_source 'fine-focus sealed tube'
_diffrn_radiation_type CuK\a
_diffrn_radiation_wavelength 1.54184
_diffrn_reflns_av_R_equivalents 0.0156
_diffrn_reflns_av_sigmaI/netI 0.0186
_diffrn_reflns_limit_h_max 13
_diffrn_reflns_limit_h_min -13
_diffrn_reflns_limit_k_max 9
_diffrn_reflns_limit_k_min -11
_diffrn_reflns_limit_l_max 11
_diffrn_reflns_limit_l_min -13
_diffrn_reflns_number 4786
_diffrn_reflns_theta_full 67.65
_diffrn_reflns_theta_max 67.65
_diffrn_reflns_theta_min 4.98
_exptl_absorpt_coefficient_mu 3.241
_exptl_absorpt_correction_T_max 0.378
_exptl_absorpt_correction_T_min 0.358
_exptl_absorpt_correction_type multi-scan
_exptl_crystal_density_diffrn 1.683
_exptl_crystal_density_method 'not measured'
_exptl_crystal_F_000 632
_exptl_crystal_size_max 0.36
_exptl_crystal_size_mid 0.32
_exptl_crystal_size_min 0.30
_refine_diff_density_max 1.435
_refine_diff_density_min -1.043
_refine_diff_density_rms 0.116
_refine_ls_extinction_method none
_refine_ls_goodness_of_fit_ref 1.064
_refine_ls_hydrogen_treatment mixed
_refine_ls_matrix_type full
_refine_ls_number_parameters 185
_refine_ls_number_reflns 2124
_refine_ls_number_restraints 22
_refine_ls_restrained_S_all 1.068
_refine_ls_R_factor_all 0.0840
_refine_ls_R_factor_gt 0.0832
_refine_ls_shift/su_max 0.000
_refine_ls_shift/su_mean 0.000
_refine_ls_structure_factor_coef Fsqd
_refine_ls_weighting_details 'calc w=1/[\s^2^(Fo^2^)+(0.1193P)^2^+5.0470P] where P=(Fo^2^+2Fc^2^)/3'
_refine_ls_weighting_scheme calc
_refine_ls_wR_factor_gt 0.2127
_refine_ls_wR_factor_ref 0.2133
_reflns_number_gt 2057
_reflns_number_total 2124
_reflns_threshold_expression >2sigma(I)
_cod_data_source_file c2ce06702a.txt
_cod_data_source_block 3
_cod_original_sg_symbol_H-M P2(1)/n
_cod_database_code 7207967

loop_
_symmetry_equiv_pos_as_xyz
'x, y, z'
'-x+1/2, y+1/2, -z+1/2'
'-x, -y, -z'
'x-1/2, -y-1/2, z-1/2'

loop_
_atom_site_label
_atom_site_type_symbol
_atom_site_fract_x
_atom_site_fract_y
_atom_site_fract_z
_atom_site_U_iso_or_equiv
_atom_site_adp_type
_atom_site_occupancy
_atom_site_symmetry_multiplicity
_atom_site_calc_flag
_atom_site_refinement_flags
_atom_site_disorder_assembly
_atom_site_disorder_group
N1 N 0.6036(3) 0.0753(4) 0.8000(3) 0.0216(8) Uani 1 1 d . . .
O2 O 0.6305(3) 0.5374(3) 0.6416(3) 0.0300(8) Uani 1 1 d . . .
H2 H 0.5956 0.6114 0.6190 0.045 Uiso 1 1 calc R . .
N2 N 0.4234(3) 0.0706(4) 0.8392(3) 0.0193(7) Uani 1 1 d . . .
O1 O 0.7318(3) 0.3058(3) 0.7409(3) 0.0316(8) Uani 1 1 d . . .
C6 C 0.4431(4) 0.2070(4) 0.8049(3) 0.0199(8) Uani 1 1 d . . .
H6A H 0.3899 0.2827 0.7997 0.024 Uiso 1 1 calc R . .
C9 C 0.5595(4) 0.4564(4) 0.6886(4) 0.0225(9) Uani 1 1 d . . .
C7 C 0.5551(3) 0.2093(4) 0.7804(3) 0.0189(8) Uani 1 1 d . . .
C5 C 0.3222(4) 0.0117(5) 0.8705(4) 0.0240(9) Uani 1 1 d . . .
H5A H 0.2548 0.0667 0.8730 0.029 Uiso 1 1 calc R . .
C4 C 0.3241(4) -0.1263(5) 0.8970(4) 0.0257(9) Uani 1 1 d . . .
H4A H 0.2572 -0.1669 0.9184 0.031 Uiso 1 1 calc R . .
C8 C 0.6261(4) 0.3214(4) 0.7386(4) 0.0215(9) Uani 1 1 d . . .
C3 C 0.4261(4) -0.2119(5) 0.8929(4) 0.0258(9) Uani 1 1 d . . .
H3A H 0.4252 -0.3074 0.9117 0.031 Uiso 1 1 calc R . .
C2 C 0.5255(4) -0.1547(4) 0.8616(4) 0.0249(9) Uani 1 1 d . . .
H2A H 0.5929 -0.2095 0.8586 0.030 Uiso 1 1 calc R . .
C1 C 0.5221(3) -0.0101(4) 0.8341(3) 0.0191(8) Uani 1 1 d . . .
O3 O 0.4564(3) 0.4801(3) 0.6936(3) 0.0327(8) Uani 1 1 d . . .
Cl1 Cl 0.25917(9) -0.04252(10) 0.51297(9) 0.0247(4) Uani 1 1 d D . .
O8 O 0.4788(4) 0.2531(4) 0.4715(4) 0.0400(9) Uani 1 1 d . . .
O6 O 0.2839(5) 0.0665(5) 0.5983(5) 0.078(2) Uani 0.906(12) 1 d PDU A 1
O7 O 0.3431(4) -0.0172(6) 0.4347(5) 0.0602(17) Uani 0.906(12) 1 d PDU A 1
H4 H 0.533(7) 0.219(9) 0.439(7) 0.07(2) Uiso 1 1 d . . .
H3 H 0.447(6) 0.181(8) 0.460(6) 0.045(19) Uiso 1 1 d . . .
O5 O 0.1398(4) -0.0291(5) 0.4430(4) 0.0612(12) Uiso 1 1 d D A .
O4 O 0.2840(4) -0.1790(4) 0.5644(4) 0.0575(11) Uiso 1 1 d D A .
H1 H 0.678(6) 0.050(7) 0.798(6) 0.050(18) Uiso 1 1 d . . .

loop_
_atom_site_aniso_label
_atom_site_aniso_U_11
_atom_site_aniso_U_22
_atom_site_aniso_U_33
_atom_site_aniso_U_23
_atom_site_aniso_U_13
_atom_site_aniso_U_12
N1 0.0174(17) 0.0224(18) 0.0270(18) 0.0044(14) 0.0094(14) 0.0029(14)
O2 0.0219(15) 0.0229(16) 0.047(2) 0.0123(13) 0.0114(14) 0.0006(12)
N2 0.0173(16) 0.0214(17) 0.0200(17) -0.0002(13) 0.0055(13) -0.0005(13)
O1 0.0199(15) 0.0269(16) 0.051(2) 0.0112(14) 0.0139(14) 0.0018(12)
C6 0.0206(19) 0.0179(19) 0.0213(19) 0.0002(15) 0.0049(15) 0.0010(15)
C9 0.022(2) 0.020(2) 0.025(2) 0.0000(16) 0.0030(16) -0.0029(15)
C7 0.0202(19) 0.0181(19) 0.0187(18) 0.0013(15) 0.0043(15) -0.0013(15)
C5 0.0175(19) 0.028(2) 0.028(2) -0.0007(18) 0.0097(16) -0.0032(17)
C4 0.023(2) 0.029(2) 0.027(2) -0.0010(17) 0.0094(17) -0.0084(17)
C8 0.0203(19) 0.022(2) 0.023(2) -0.0005(16) 0.0061(15) -0.0011(16)
C3 0.030(2) 0.021(2) 0.025(2) 0.0017(17) 0.0047(17) -0.0020(17)
C2 0.025(2) 0.020(2) 0.031(2) 0.0034(17) 0.0099(17) 0.0013(16)
C1 0.0175(19) 0.022(2) 0.0180(19) 0.0011(16) 0.0049(15) -0.0007(16)
O3 0.0200(15) 0.0283(17) 0.051(2) 0.0092(15) 0.0109(14) 0.0037(12)
Cl1 0.0268(6) 0.0209(6) 0.0258(6) -0.0034(4) 0.0043(4) 0.0014(4)
O8 0.036(2) 0.0248(19) 0.062(3) 0.0120(17) 0.0171(18) 0.0062(16)
O6 0.092(4) 0.053(3) 0.067(4) -0.037(3) -0.032(3) 0.023(3)
O7 0.061(3) 0.065(3) 0.063(3) 0.022(3) 0.034(3) 0.018(2)

loop_
_atom_type_symbol
_atom_type_description
_atom_type_scat_dispersion_real
_atom_type_scat_dispersion_imag
_atom_type_scat_source
C C 0.0181 0.0091 'International Tables Vol C Tables 4.2.6.8 and 6.1.1.4'
H H 0.0000 0.0000 'International Tables Vol C Tables 4.2.6.8 and 6.1.1.4'
N N 0.0311 0.0180 'International Tables Vol C Tables 4.2.6.8 and 6.1.1.4'
O O 0.0492 0.0322 'International Tables Vol C Tables 4.2.6.8 and 6.1.1.4'
Cl Cl 0.3639 0.7018 'International Tables Vol C Tables 4.2.6.8 and 6.1.1.4'

loop_
_geom_angle_atom_site_label_1
_geom_angle_atom_site_label_2
_geom_angle_atom_site_label_3
_geom_angle
C1 N1 C7 108.9(3)
C1 N1 H1 125(4)
C7 N1 H1 126(4)
C9 O2 H2 109.5
C1 N2 C6 109.1(3)
C1 N2 C5 121.0(4)
C6 N2 C5 129.9(4)
C7 C6 N2 106.8(3)
C7 C6 H6A 126.6
N2 C6 H6A 126.6
O3 C9 O2 126.9(4)
O3 C9 C8 122.9(4)
O2 C9 C8 110.2(3)
C6 C7 N1 108.0(3)
C6 C7 C8 132.8(4)
N1 C7 C8 119.2(3)
C4 C5 N2 118.4(4)
C4 C5 H5A 120.8
N2 C5 H5A 120.8
C5 C4 C3 121.5(4)
C5 C4 H4A 119.2
C3 C4 H4A 119.2
O1 C8 C7 121.0(4)
O1 C8 C9 121.4(4)
C7 C8 C9 117.6(3)
C2 C3 C4 120.4(4)
C2 C3 H3A 119.8
C4 C3 H3A 119.8
C3 C2 C1 117.5(4)
C3 C2 H2A 121.3
C1 C2 H2A 121.3
N1 C1 N2 107.2(4)
N1 C1 C2 131.5(4)
N2 C1 C2 121.3(4)
O6 Cl1 O4 112.5(3)
O6 Cl1 O5 110.6(3)
O4 Cl1 O5 113.3(3)
O6 Cl1 O7 104.4(4)
O4 Cl1 O7 107.9(3)
O5 Cl1 O7 107.6(3)
H4 O8 H3 87(6)

loop_
_geom_bond_atom_site_label_1
_geom_bond_atom_site_label_2
_geom_bond_distance
N1 C1 1.347(5)
N1 C7 1.382(5)
N1 H1 0.88(7)
O2 C9 1.308(5)
O2 H2 0.8200
N2 C1 1.367(5)
N2 C6 1.382(5)
N2 C5 1.390(5)
O1 C8 1.203(5)
C6 C7 1.359(5)
C6 H6A 0.9300
C9 O3 1.204(5)
C9 C8 1.533(6)
C7 C8 1.473(5)
C5 C4 1.340(7)
C5 H5A 0.9300
C4 C3 1.422(6)
C4 H4A 0.9300
C3 C2 1.366(6)
C3 H3A 0.9300
C2 C1 1.404(6)
C2 H2A 0.9300
Cl1 O6 1.411(4)
Cl1 O4 1.424(4)
Cl1 O5 1.427(4)
Cl1 O7 1.462(4)
O8 H4 0.84(8)
O8 H3 0.77(7)

loop_
_geom_torsion_atom_site_label_1
_geom_torsion_atom_site_label_2
_geom_torsion_atom_site_label_3
_geom_torsion_atom_site_label_4
_geom_torsion
C1 N2 C6 C7 -0.7(4)
C5 N2 C6 C7 -178.1(4)
N2 C6 C7 N1 -0.3(4)
N2 C6 C7 C8 179.0(4)
C1 N1 C7 C6 1.2(5)
C1 N1 C7 C8 -178.2(3)
C1 N2 C5 C4 0.7(6)
C6 N2 C5 C4 177.8(4)
N2 C5 C4 C3 -0.3(6)
C6 C7 C8 O1 167.8(4)
N1 C7 C8 O1 -13.0(6)
C6 C7 C8 C9 -14.0(6)
N1 C7 C8 C9 165.2(4)
O3 C9 C8 O1 -174.0(4)
O2 C9 C8 O1 6.3(6)
O3 C9 C8 C7 7.9(6)
O2 C9 C8 C7 -171.9(4)
C5 C4 C3 C2 0.0(7)
C4 C3 C2 C1 0.0(6)
C7 N1 C1 N2 -1.6(4)
C7 N1 C1 C2 178.3(4)
C6 N2 C1 N1 1.5(4)
C5 N2 C1 N1 179.1(3)
C6 N2 C1 C2 -178.4(4)
C5 N2 C1 C2 -0.8(6)
C3 C2 C1 N1 -179.5(4)
C3 C2 C1 N2 0.4(6)
